data_4344977
loop_
_publ_author_name
'Zhang, Qiao'
'Bell-Taylor, Angela'
'Bronston, Fraser M.'
'Gorden, John D.'
'Goldsmith, Christian R.'

_publ_section_title
;
 Aldehyde Deformylation and Catalytic C-H Activation Resulting from a
 Shared Cobalt(II) Precursor.
;
_journal_name_full 'Inorganic chemistry'
_journal_paper_doi 10.1021/acs.inorgchem.6b02127
_journal_year 2016
_chemical_formula_moiety 'C32 H36 Co N4 O2, Cl O4'
_chemical_formula_sum 'C32 H36 Cl Co N4 O6'
_chemical_formula_weight 667.05
_chemical_name_systematic
;

 ?
;
_space_group_crystal_system triclinic
_space_group_IT_number 2
_space_group_name_Hall '-P 1'
_space_group_name_H-M_alt 'P -1'
_symmetry_Int_Tables_number 2
_symmetry_space_group_name_Hall '-P 1'
_symmetry_space_group_name_H-M 'P -1'
_audit_creation_date 2016-11-16
_audit_creation_method
;
Olex2 1.2
(compiled 2016.09.09 svn.r3337 for OlexSys, GUI svn.r5227)
;
_cell_angle_alpha 97.363(2)
_cell_angle_beta 105.117(2)
_cell_angle_gamma 103.647(2)
_cell_formula_units_Z 4
_cell_length_a 13.7667(11)
_cell_length_b 15.0930(13)
_cell_length_c 17.3669(15)
_cell_measurement_reflns_used 9956
_cell_measurement_temperature 296(2)
_cell_measurement_theta_max 20.797
_cell_measurement_theta_min 2.297
_cell_volume 3315.4(5)
_computing_cell_refinement 'SAINT v8.34A (Bruker, 2013)'
_computing_data_reduction 'SAINT v8.34A (Bruker, 2013)'
_computing_molecular_graphics 'Olex2 (Dolomanov et al., 2009)'
_computing_publication_material 'Olex2 (Dolomanov et al., 2009)'
_computing_structure_refinement 'olex2.refine (Bourhis et al., 2015)'
_diffrn_ambient_temperature 296.15
_diffrn_measured_fraction_theta_full 0.9486
_diffrn_measured_fraction_theta_max 0.9486
_diffrn_measurement_device_type 'Bruker APEX CCD'
_diffrn_measurement_method '\f and \w scans'
_diffrn_radiation_type 'Mo K\a'
_diffrn_radiation_wavelength 0.71073
_diffrn_reflns_av_R_equivalents 0.0492
_diffrn_reflns_av_unetI/netI 0.0601
_diffrn_reflns_limit_h_max 16
_diffrn_reflns_limit_h_min -15
_diffrn_reflns_limit_k_max 16
_diffrn_reflns_limit_k_min -17
_diffrn_reflns_limit_l_max 20
_diffrn_reflns_limit_l_min -20
_diffrn_reflns_number 42371
_diffrn_reflns_theta_full 26.0000
_diffrn_reflns_theta_max 24.79
_diffrn_reflns_theta_min 1.24
_diffrn_standards_number 0
_exptl_absorpt_coefficient_mu 0.646
_exptl_absorpt_correction_T_max 0.7446
_exptl_absorpt_correction_T_min 0.6367
_exptl_absorpt_correction_type multi-scan
_exptl_absorpt_process_details
;
SADABS-2014/2 (Bruker,2014/2) was used for absorption correction.
wR2(int) was 0.0689 before and 0.0527 after correction.
The Ratio of minimum to maximum transmission is 0.8551.
The \l/2 correction factor is 0.00150.
;
_exptl_crystal_density_diffrn 1.3363
_exptl_crystal_description Fragment
_exptl_crystal_F_000 1394.6040
_exptl_crystal_size_max 0.2
_exptl_crystal_size_mid 0.2
_exptl_crystal_size_min 0.1
_refine_diff_density_max 3.6329
_refine_diff_density_min -1.6452
_refine_diff_density_rms 0.1705
_refine_ls_d_res_high 0.8475
_refine_ls_d_res_low 16.4196
_refine_ls_goodness_of_fit_ref 1.0564
_refine_ls_hydrogen_treatment mixed
_refine_ls_matrix_type full
_refine_ls_number_constraints 127
_refine_ls_number_parameters 792
_refine_ls_number_reflns 10837
_refine_ls_number_restraints 18
_refine_ls_restrained_S_all 1.0554
_refine_ls_R_factor_all 0.1175
_refine_ls_R_factor_gt 0.0948
_refine_ls_shift/su_max 3.2421
_refine_ls_shift/su_mean 0.0536
_refine_ls_structure_factor_coef Fsqd
_refine_ls_weighting_details 'w=1/[\s^2^(Fo^2^)+(0.1698P)^2^+13.0359P] where P=(Fo^2^+2Fc^2^)/3'
_refine_ls_weighting_scheme calc
_refine_ls_wR_factor_gt 0.2591
_refine_ls_wR_factor_ref 0.2774
_reflns_Friedel_coverage 0.0
_reflns_limit_h_max 15
_reflns_limit_h_min -16
_reflns_limit_k_max 17
_reflns_limit_k_min -17
_reflns_limit_l_max 20
_reflns_limit_l_min 0
_reflns_number_gt 8145
_reflns_number_total 10837
_reflns_threshold_expression I>=2u(I)
_cod_data_source_file ic6b02127_si_002.cif
_cod_data_source_block zhang27_0m_a_a
_cod_database_code 4344977
_olex2_refinement_description
;
1. Fixed Uiso
 At 1.2 times of:
  All C(H) groups, All C(H,H) groups
2. Restrained distances
 O1b-O3b \\sim O1b-O2b \\sim O3b-O2b \\sim O3b-O4b \\sim O2b-O4b
 with sigma of 0.02
 Cl1b-O1b \\sim Cl1b-O3b \\sim Cl1b-O2b \\sim Cl1b-O4b
 with sigma of 0.01
 O4a-O1a \\sim O4a-O2a \\sim O4a-O3a \\sim O1a-O2a \\sim O2a-O3a
 with sigma of 0.02
 Cl1a-O4a \\sim Cl1a-O1a \\sim Cl1a-O2a \\sim Cl1a-O3a
 with sigma of 0.01
3. Others
 Fixed Sof: Cl1b(0.5) O1b(0.5) O4a(0.5) O1a(0.5) Cl1a(0.5) O2a(0.5) O3b(0.5)
 O2b(0.5) O3a(0.5) O4b(0.5)
 Fixed Uiso: O1b(0.08) O4a(0.08) O1a(0.08) O2a(0.08) O3b(0.08) O2b(0.08)
 O3a(0.08) O4b(0.08)
4.a Ternary CH refined with riding coordinates:
 c19(H19), c14(H14), c54(H54), c49(H49)
4.b Secondary CH2 refined with riding coordinates:
 c27(H27a,H27b), c20(H20a,H20b), c18(H18a,H18b), c17(H17a,H17b), c16(H16a,
 H16b), c15(H15a,H15b), c7(H7a,H7b), c6(H6a,H6b), c62(H62a,H62b), c55(H55a,
 H55b), c53(H53a,H53b), c52(H52a,H52b), c51(H51a,H51b), c50(H50a,H50b),
 c41(H41a,H41b), c42(H42a,H42b)
4.c Aromatic/amide H refined with riding coordinates:
 c31(H31), c30(H30), c29(H29), c22(H22), c23(H23), c24(H24), c25(H25),
 c26(H26), c13(H13), c12(H12), c11(H11), c10(H10), c9(H9), c4(H4), c3(H3),
 c2(H2), c1(H1), c67(H67), c66(H66), c65(H65), c64(H64), c61(H61), c60(H60),
 c59(H59), c58(H58), c57(H57), c37(H37), c38(H38), c48(H48), c47(H47), c46(H46),
  c45(H45), c44(H44), c39(H39), c36(H36)
;
_olex2_submission_special_instructions 'No special instructions were received'

loop_
_space_group_symop_id
_space_group_symop_operation_xyz
1 x,y,z
2 -x,-y,-z

loop_
_atom_site_label
_atom_site_type_symbol
_atom_site_fract_x
_atom_site_fract_y
_atom_site_fract_z
_atom_site_U_iso_or_equiv
_atom_site_adp_type
_atom_site_occupancy
_atom_site_refinement_flags_posn
_atom_site_disorder_group
c32 C 0.2041(5) 0.4074(5) 0.0782(4) 0.0273(14) Uani 1.000000 . .
H32 H 0.217(5) 0.479(5) 0.090(4) 0.0327(17) Uiso 1.000000 R .
c31 C 0.1049(5) 0.3518(5) 0.0351(4) 0.0340(16) Uani 1.000000 . .
H31 H 0.0527(5) 0.3788(5) 0.0129(4) 0.0408(19) Uiso 1.000000 R .
c30 C 0.0828(5) 0.2578(5) 0.0247(4) 0.0400(18) Uani 1.000000 . .
H30 H 0.0156(5) 0.2203(5) -0.0041(4) 0.048(2) Uiso 1.000000 R .
c29 C 0.1619(5) 0.2179(5) 0.0577(4) 0.0363(16) Uani 1.000000 . .
H29 H 0.1482(5) 0.1538(5) 0.0527(4) 0.044(2) Uiso 1.000000 R .
c28 C 0.2615(5) 0.2767(4) 0.0982(3) 0.0251(14) Uani 1.000000 . .
c27 C 0.3541(5) 0.2423(4) 0.1265(4) 0.0257(14) Uani 1.000000 . .
H27a H 0.3330(5) 0.1846(4) 0.1446(4) 0.0308(16) Uiso 1.000000 R .
H27b H 0.3813(5) 0.2292(4) 0.0814(4) 0.0308(16) Uiso 1.000000 R .
c20 C 0.5414(5) 0.2917(4) 0.1991(4) 0.0270(14) Uani 1.000000 . .
H20a H 0.5961(5) 0.3431(4) 0.2373(4) 0.0324(17) Uiso 1.000000 R .
H20b H 0.5524(5) 0.2914(4) 0.1461(4) 0.0324(17) Uiso 1.000000 R .
c21 C 0.5548(5) 0.2014(5) 0.2247(4) 0.0322(15) Uani 1.000000 . .
c22 C 0.5044(7) 0.1141(6) 0.1753(6) 0.063(3) Uani 1.000000 . .
H22 H 0.4632(7) 0.1092(6) 0.1224(6) 0.076(3) Uiso 1.000000 R .
c23 C 0.5144(10) 0.0351(7) 0.2032(9) 0.099(4) Uani 1.000000 . .
H23 H 0.4776(10) -0.0228(7) 0.1698(9) 0.118(5) Uiso 1.000000 R .
c24 C 0.5780(11) 0.0401(10) 0.2798(11) 0.103(5) Uani 1.000000 . .
H24 H 0.5850(11) -0.0140(10) 0.2981(11) 0.124(6) Uiso 1.000000 R .
c25 C 0.6304(9) 0.1245(10) 0.3285(7) 0.081(3) Uani 1.000000 . .
H25 H 0.6749(9) 0.1286(10) 0.3801(7) 0.097(4) Uiso 1.000000 R .
c26 C 0.6177(7) 0.2052(6) 0.3012(5) 0.051(2) Uani 1.000000 . .
H26 H 0.6527(7) 0.2628(6) 0.3357(5) 0.061(3) Uiso 1.000000 R .
c19 C 0.4176(5) 0.3129(4) 0.2771(4) 0.0242(13) Uani 1.000000 . .
H19 H 0.4861(5) 0.3285(4) 0.3186(4) 0.0291(16) Uiso 1.000000 R .
c18 C 0.3524(5) 0.2218(5) 0.2879(4) 0.0318(15) Uani 1.000000 . .
H18a H 0.2829(5) 0.2048(5) 0.2489(4) 0.0381(18) Uiso 1.000000 R .
H18b H 0.3848(5) 0.1728(5) 0.2778(4) 0.0381(18) Uiso 1.000000 R .
c17 C 0.3435(6) 0.2315(5) 0.3744(4) 0.0381(17) Uani 1.000000 . .
H17a H 0.3007(6) 0.1733(5) 0.3804(4) 0.046(2) Uiso 1.000000 R .
H17b H 0.4127(6) 0.2450(5) 0.4132(4) 0.046(2) Uiso 1.000000 R .
c16 C 0.2948(5) 0.3091(5) 0.3919(4) 0.0346(16) Uani 1.000000 . .
H16a H 0.2241(5) 0.2937(5) 0.3552(4) 0.0415(19) Uiso 1.000000 R .
H16b H 0.2908(5) 0.3151(5) 0.4472(4) 0.0415(19) Uiso 1.000000 R .
c15 C 0.3589(5) 0.4005(5) 0.3815(4) 0.0318(15) Uani 1.000000 . .
H15a H 0.3256(5) 0.4489(5) 0.3916(4) 0.0382(18) Uiso 1.000000 R .
H15b H 0.4283(5) 0.4181(5) 0.4207(4) 0.0382(18) Uiso 1.000000 R .
c14 C 0.3680(5) 0.3911(4) 0.2940(4) 0.0254(13) Uani 1.000000 . .
H14 H 0.2963(5) 0.3715(4) 0.2568(4) 0.0305(16) Uiso 1.000000 R .
c7 C 0.5336(5) 0.5217(5) 0.3335(4) 0.0320(15) Uani 1.000000 . .
H7a H 0.5813(5) 0.4897(5) 0.3184(4) 0.0384(18) Uiso 1.000000 R .
H7b H 0.5306(5) 0.5110(5) 0.3869(4) 0.0384(18) Uiso 1.000000 R .
c8 C 0.5784(5) 0.6241(5) 0.3401(4) 0.0289(14) Uani 1.000000 . .
c13 C 0.6386(5) 0.6571(5) 0.2902(4) 0.0335(16) Uani 1.000000 . .
H13 H 0.6501(5) 0.6155(5) 0.2514(4) 0.0402(19) Uiso 1.000000 R .
c12 C 0.6803(6) 0.7514(6) 0.2991(5) 0.0450(19) Uani 1.000000 . .
H12 H 0.7200(6) 0.7731(6) 0.2660(5) 0.054(2) Uiso 1.000000 R .
c11 C 0.6648(6) 0.8143(5) 0.3557(5) 0.049(2) Uani 1.000000 . .
H11 H 0.6942(6) 0.8778(5) 0.3611(5) 0.059(2) Uiso 1.000000 R .
c10 C 0.6047(7) 0.7826(6) 0.4051(5) 0.051(2) Uani 1.000000 . .
H10 H 0.5922(7) 0.8248(6) 0.4427(5) 0.062(2) Uiso 1.000000 R .
c9 C 0.5637(6) 0.6879(5) 0.3981(4) 0.0385(17) Uani 1.000000 . .
H9 H 0.5259(6) 0.6667(5) 0.4326(4) 0.046(2) Uiso 1.000000 R .
c6 C 0.3608(5) 0.5457(4) 0.2644(4) 0.0257(14) Uani 1.000000 . .
H6a H 0.3763(5) 0.5866(4) 0.3166(4) 0.0309(16) Uiso 1.000000 R .
H6b H 0.2866(5) 0.5131(4) 0.2457(4) 0.0309(16) Uiso 1.000000 R .
c5 C 0.3898(4) 0.6009(4) 0.2036(4) 0.0239(13) Uani 1.000000 . .
c4 C 0.3884(5) 0.6926(4) 0.2043(4) 0.0304(15) Uani 1.000000 . .
H4 H 0.3709(5) 0.7254(4) 0.2453(4) 0.0365(18) Uiso 1.000000 R .
c3 C 0.4137(5) 0.7348(5) 0.1427(4) 0.0356(16) Uani 1.000000 . .
H3 H 0.4135(5) 0.7963(5) 0.1420(4) 0.0427(19) Uiso 1.000000 R .
c2 C 0.4390(5) 0.6844(5) 0.0828(4) 0.0328(15) Uani 1.000000 . .
H2 H 0.4546(5) 0.7111(5) 0.0405(4) 0.0393(19) Uiso 1.000000 R .
c1 C 0.4411(5) 0.5939(4) 0.0861(4) 0.0263(14) Uani 1.000000 . .
H1 H 0.4594(5) 0.5605(4) 0.0459(4) 0.0316(17) Uiso 1.000000 R .
c67 C 0.8810(5) 0.4098(5) 0.0551(4) 0.0292(15) Uani 1.000000 . .
H67 H 0.9219(5) 0.4420(5) 0.0271(4) 0.0350(17) Uiso 1.000000 R .
c66 C 0.8205(5) 0.3210(5) 0.0201(4) 0.0332(15) Uani 1.000000 . .
H66 H 0.8178(5) 0.2943(5) -0.0320(4) 0.0398(19) Uiso 1.000000 R .
c65 C 0.7631(5) 0.2708(5) 0.0632(4) 0.0365(16) Uani 1.000000 . .
H65 H 0.7238(5) 0.2093(5) 0.0415(4) 0.044(2) Uiso 1.000000 R .
c64 C 0.7656(5) 0.3142(5) 0.1388(4) 0.0325(15) Uani 1.000000 . .
H64 H 0.7272(5) 0.2820(5) 0.1684(4) 0.0390(18) Uiso 1.000000 R .
c63 C 0.8247(4) 0.4050(5) 0.1705(4) 0.0280(14) Uani 1.000000 . .
c62 C 0.8309(5) 0.4613(5) 0.2501(4) 0.0292(14) Uani 1.000000 . .
H62a H 0.7768(5) 0.4933(5) 0.2423(4) 0.0351(17) Uiso 1.000000 R .
H62b H 0.8206(5) 0.4210(5) 0.2883(4) 0.0351(17) Uiso 1.000000 R .
c55 C 1.0174(5) 0.4874(5) 0.3315(4) 0.0321(15) Uani 1.000000 . .
H55a H 1.0178(5) 0.4976(5) 0.3879(4) 0.0386(18) Uiso 1.000000 R .
H55b H 1.0864(5) 0.5200(5) 0.3299(4) 0.0386(18) Uiso 1.000000 R .
c56 C 0.9984(5) 0.3852(5) 0.3016(4) 0.0298(15) Uani 1.000000 . .
c61 C 0.9415(5) 0.3216(5) 0.3373(4) 0.0366(16) Uani 1.000000 . .
H61 H 0.9168(5) 0.3431(5) 0.3790(4) 0.044(2) Uiso 1.000000 R .
c60 C 0.9219(7) 0.2265(6) 0.3103(5) 0.051(2) Uani 1.000000 . .
H60 H 0.8820(7) 0.1845(6) 0.3327(5) 0.062(3) Uiso 1.000000 R .
c59 C 0.9606(7) 0.1947(6) 0.2513(5) 0.053(2) Uani 1.000000 . .
H59 H 0.9474(7) 0.1310(6) 0.2337(5) 0.064(3) Uiso 1.000000 R .
c58 C 1.0191(6) 0.2560(5) 0.2176(5) 0.0451(19) Uani 1.000000 . .
H58 H 1.0467(6) 0.2337(5) 0.1781(5) 0.054(2) Uiso 1.000000 R .
c57 C 1.0373(5) 0.3512(5) 0.2421(4) 0.0364(16) Uani 1.000000 . .
H57 H 1.0760(5) 0.3923(5) 0.2183(4) 0.0437(19) Uiso 1.000000 R .
c54 C 0.9341(5) 0.6181(4) 0.3330(4) 0.0235(13) Uani 1.000000 . .
H54 H 0.8757(5) 0.6376(4) 0.3013(4) 0.0283(16) Uiso 1.000000 R .
c53 C 0.9164(6) 0.6101(5) 0.4167(4) 0.0347(16) Uani 1.000000 . .
H53a H 0.8515(6) 0.5627(5) 0.4092(4) 0.0417(19) Uiso 1.000000 R .
H53b H 0.9734(6) 0.5922(5) 0.4509(4) 0.0417(19) Uiso 1.000000 R .
c52 C 0.9112(6) 0.7035(5) 0.4575(4) 0.0396(17) Uani 1.000000 . .
H52a H 0.8498(6) 0.7180(5) 0.4257(4) 0.047(2) Uiso 1.000000 R .
H52b H 0.9039(6) 0.6995(5) 0.5112(4) 0.047(2) Uiso 1.000000 R .
c51 C 1.0083(6) 0.7810(6) 0.4657(4) 0.0444(19) Uani 1.000000 . .
H51a H 1.0012(6) 0.8397(6) 0.4903(4) 0.053(2) Uiso 1.000000 R .
H51b H 1.0690(6) 0.7693(6) 0.5013(4) 0.053(2) Uiso 1.000000 R .
c50 C 1.0251(5) 0.7882(5) 0.3825(4) 0.0341(16) Uani 1.000000 . .
H50a H 0.9664(5) 0.8034(5) 0.3476(4) 0.0410(19) Uiso 1.000000 R .
H50b H 1.0884(5) 0.8372(5) 0.3893(4) 0.0410(19) Uiso 1.000000 R .
c49 C 1.0346(5) 0.6952(4) 0.3437(4) 0.0270(14) Uani 1.000000 . .
H49 H 1.0919(5) 0.6808(4) 0.3822(4) 0.0324(17) Uiso 1.000000 R .
c36 C 0.7655(5) 0.6017(5) 0.1113(4) 0.0311(15) Uani 1.000000 . .
c37 C 0.7042(5) 0.6573(6) 0.0858(4) 0.0390(18) Uani 1.000000 . .
H37 H 0.6345(5) 0.6313(6) 0.0546(4) 0.047(2) Uiso 1.000000 R .
c38 C 0.7462(6) 0.7521(6) 0.1067(5) 0.048(2) Uani 1.000000 . .
H38 H 0.7048(6) 0.7908(6) 0.0900(5) 0.057(2) Uiso 1.000000 R .
c40 C 0.9087(5) 0.7297(5) 0.1748(4) 0.0276(14) Uani 1.000000 . .
c41 C 1.0250(5) 0.7622(5) 0.2162(4) 0.0308(15) Uani 1.000000 . .
H41a H 1.0614(5) 0.7708(5) 0.1756(4) 0.0370(18) Uiso 1.000000 R .
H41b H 1.0426(5) 0.8217(5) 0.2528(4) 0.0370(18) Uiso 1.000000 R .
c42 C 1.1767(4) 0.7103(4) 0.2779(4) 0.0290(15) Uani 1.000000 . .
H42a H 1.1896(4) 0.7004(4) 0.2257(4) 0.0348(17) Uiso 1.000000 R .
H42b H 1.1982(4) 0.6638(4) 0.3067(4) 0.0348(17) Uiso 1.000000 R .
c43 C 1.2452(5) 0.8053(4) 0.3258(4) 0.0316(15) Uani 1.000000 . .
c48 C 1.2920(6) 0.8201(7) 0.4093(5) 0.057(2) Uani 1.000000 . .
H48 H 1.2823(6) 0.7714(7) 0.4369(5) 0.068(3) Uiso 1.000000 R .
c47 C 1.3540(7) 0.9095(8) 0.4512(5) 0.075(3) Uani 1.000000 . .
H47 H 1.3854(7) 0.9202(8) 0.5071(5) 0.090(4) Uiso 1.000000 R .
c46 C 1.3687(7) 0.9802(6) 0.4113(6) 0.062(2) Uani 1.000000 . .
H46 H 1.4074(7) 1.0397(6) 0.4406(6) 0.074(3) Uiso 1.000000 R .
c45 C 1.3286(7) 0.9662(6) 0.3300(7) 0.062(2) Uani 1.000000 . .
H45 H 1.3430(7) 1.0147(6) 0.3029(7) 0.074(3) Uiso 1.000000 R .
c44 C 1.2655(6) 0.8786(5) 0.2871(5) 0.0469(19) Uani 1.000000 . .
H44 H 1.2363(6) 0.8692(5) 0.2310(5) 0.056(2) Uiso 1.000000 R .
c39 C 0.8488(6) 0.7895(5) 0.1518(4) 0.0364(16) Uani 1.000000 . .
H39 H 0.8780(6) 0.8537(5) 0.1668(4) 0.044(2) Uiso 1.000000 R .
Co01 Co 0.97528(6) 0.57103(6) 0.18808(5) 0.0219(2) Uani 1.000000 . .
Co02 Co 0.43248(6) 0.43376(5) 0.16240(4) 0.0192(2) Uani 1.000000 . .
N4 N 0.2831(4) 0.3709(4) 0.1094(3) 0.0237(11) Uani 1.000000 . .
N3 N 0.4379(4) 0.3106(3) 0.1940(3) 0.0203(10) Uani 1.000000 . .
N2 N 0.4242(4) 0.4778(3) 0.2724(3) 0.0216(11) Uani 1.000000 . .
N1 N 0.4177(4) 0.5531(3) 0.1452(3) 0.0242(11) Uani 1.000000 . .
N8 N 0.8833(4) 0.4523(4) 0.1289(3) 0.0275(12) Uani 1.000000 . .
N7 N 0.9363(4) 0.5302(4) 0.2827(3) 0.0260(11) Uani 1.000000 . .
N6 N 1.0603(4) 0.6940(3) 0.2629(3) 0.0224(11) Uani 1.000000 . .
N5 N 0.8687(4) 0.6369(4) 0.1556(3) 0.0233(11) Uani 1.000000 . .
Cl1b Cl 0.7364(9) 0.4171(7) 0.4826(6) 0.037(2) Uani 0.500000 D 2
Cl1c Cl -0.1972(2) 0.0487(2) -0.07111(18) 0.0888(9) Uani 1.000000 . .
O1 O 0.4963(3) 0.4158(3) 0.0820(2) 0.0278(10) Uani 1.000000 . .
O3 O 1.0522(3) 0.5867(3) 0.1145(2) 0.0289(10) Uani 1.000000 . .
O2 O 0.5705(3) 0.4681(3) 0.1592(2) 0.0266(10) Uani 1.000000 . .
O4 O 1.0899(3) 0.5350(3) 0.1736(2) 0.0263(9) Uani 1.000000 . .
O1b O 0.7893(11) 0.5085(8) 0.5331(8) 0.080000 Uiso 0.500000 D 2
O4a O 0.6128(8) 0.3587(9) 0.4533(8) 0.080000 Uiso 0.500000 D -2
O1a O 0.7293(11) 0.4073(10) 0.5802(6) 0.080000 Uiso 0.500000 D -2
Cl1a Cl 0.7177(8) 0.4085(8) 0.4959(5) 0.036(2) Uani 0.500000 D -2
O2a O 0.7373(11) 0.5034(8) 0.4876(9) 0.080000 Uiso 0.500000 D -2
O3b O 0.6407(10) 0.3793(10) 0.5021(9) 0.080000 Uiso 0.500000 D 2
O2b O 0.7086(11) 0.4234(10) 0.3975(6) 0.080000 Uiso 0.500000 D 2
O4c O -0.2160(9) -0.0210(6) -0.1400(6) 0.115(3) Uani 1.000000 . .
O2c O -0.1618(9) 0.1315(6) -0.0892(5) 0.129(4) Uani 1.000000 . .
O1c O -0.1297(15) 0.0356(12) -0.0042(7) 0.220(8) Uani 1.000000 . .
O3c O -0.2948(9) 0.0547(15) -0.0566(11) 0.278(13) Uani 1.000000 . .
O3a O 0.7964(14) 0.3674(14) 0.4848(13) 0.080000 Uiso 0.500000 D -2
O4b O 0.7964(15) 0.3499(14) 0.4895(12) 0.080000 Uiso 0.500000 D 2
H36 H 0.7361(5) 0.5375(5) 0.0982(4) 0.0373(18) Uiso 1.000000 R .

loop_
_atom_site_aniso_label
_atom_site_aniso_U_11
_atom_site_aniso_U_22
_atom_site_aniso_U_33
_atom_site_aniso_U_12
_atom_site_aniso_U_13
_atom_site_aniso_U_23
c32 0.020(3) 0.039(4) 0.026(3) 0.010(3) 0.008(3) 0.010(3)
c31 0.018(3) 0.055(5) 0.034(4) 0.015(3) 0.008(3) 0.017(3)
c30 0.023(3) 0.056(5) 0.027(4) -0.004(3) -0.001(3) 0.004(3)
c29 0.027(3) 0.038(4) 0.035(4) -0.004(3) 0.002(3) 0.013(3)
c28 0.023(3) 0.029(4) 0.019(3) 0.001(3) 0.006(3) 0.006(3)
c27 0.029(3) 0.020(3) 0.022(3) 0.003(3) 0.004(3) -0.001(2)
c20 0.022(3) 0.032(4) 0.028(3) 0.009(3) 0.007(3) 0.005(3)
c21 0.030(4) 0.033(4) 0.041(4) 0.016(3) 0.015(3) 0.013(3)
c22 0.068(6) 0.036(5) 0.077(6) 0.023(4) 0.004(5) 0.000(4)
c23 0.097(9) 0.038(6) 0.135(11) 0.022(6) -0.001(8) -0.003(6)
c24 0.100(10) 0.092(10) 0.165(14) 0.060(8) 0.059(10) 0.090(10)
c25 0.088(8) 0.109(10) 0.088(8) 0.067(8) 0.043(7) 0.067(8)
c26 0.064(5) 0.063(6) 0.041(4) 0.038(5) 0.021(4) 0.018(4)
c19 0.019(3) 0.026(3) 0.027(3) 0.008(3) 0.005(3) 0.007(3)
c18 0.033(4) 0.028(4) 0.038(4) 0.006(3) 0.016(3) 0.015(3)
c17 0.043(4) 0.043(4) 0.037(4) 0.015(3) 0.017(3) 0.022(3)
c16 0.038(4) 0.044(4) 0.028(3) 0.009(3) 0.016(3) 0.018(3)
c15 0.042(4) 0.040(4) 0.021(3) 0.015(3) 0.018(3) 0.010(3)
c14 0.029(3) 0.027(3) 0.024(3) 0.006(3) 0.015(3) 0.009(3)
c7 0.027(3) 0.037(4) 0.027(3) 0.009(3) -0.000(3) 0.007(3)
c8 0.025(3) 0.035(4) 0.022(3) 0.010(3) -0.001(3) 0.005(3)
c13 0.023(3) 0.036(4) 0.036(4) 0.005(3) 0.004(3) 0.004(3)
c12 0.037(4) 0.049(5) 0.040(4) 0.001(4) 0.006(3) 0.013(4)
c11 0.057(5) 0.029(4) 0.048(5) 0.003(4) 0.002(4) 0.006(4)
c10 0.066(5) 0.046(5) 0.035(4) 0.016(4) 0.008(4) -0.003(4)
c9 0.042(4) 0.035(4) 0.028(4) 0.001(3) 0.006(3) -0.003(3)
c6 0.025(3) 0.030(3) 0.024(3) 0.009(3) 0.008(3) 0.007(3)
c5 0.018(3) 0.029(3) 0.026(3) 0.009(3) 0.007(3) 0.005(3)
c4 0.027(3) 0.026(3) 0.039(4) 0.011(3) 0.009(3) 0.006(3)
c3 0.033(4) 0.029(4) 0.046(4) 0.009(3) 0.011(3) 0.013(3)
c2 0.029(3) 0.035(4) 0.036(4) 0.008(3) 0.008(3) 0.018(3)
c1 0.022(3) 0.033(4) 0.024(3) 0.005(3) 0.009(3) 0.009(3)
c67 0.023(3) 0.038(4) 0.025(3) 0.006(3) 0.008(3) 0.005(3)
c66 0.026(3) 0.040(4) 0.028(3) 0.010(3) 0.001(3) -0.001(3)
c65 0.030(4) 0.029(4) 0.042(4) 0.007(3) 0.003(3) -0.002(3)
c64 0.019(3) 0.033(4) 0.039(4) -0.000(3) 0.008(3) 0.003(3)
c63 0.014(3) 0.040(4) 0.030(3) 0.007(3) 0.006(3) 0.010(3)
c62 0.020(3) 0.033(4) 0.033(4) 0.004(3) 0.007(3) 0.011(3)
c55 0.025(3) 0.041(4) 0.026(3) 0.009(3) -0.001(3) 0.009(3)
c56 0.025(3) 0.037(4) 0.024(3) 0.007(3) 0.000(3) 0.015(3)
c61 0.041(4) 0.046(4) 0.026(3) 0.009(3) 0.013(3) 0.015(3)
c60 0.060(5) 0.045(5) 0.041(4) 0.002(4) 0.009(4) 0.019(4)
c59 0.072(6) 0.037(4) 0.044(5) 0.012(4) 0.008(4) 0.006(4)
c58 0.050(5) 0.044(5) 0.043(4) 0.017(4) 0.016(4) 0.005(4)
c57 0.032(4) 0.042(4) 0.042(4) 0.014(3) 0.015(3) 0.017(3)
c54 0.023(3) 0.029(3) 0.021(3) 0.009(3) 0.007(3) 0.009(3)
c53 0.038(4) 0.044(4) 0.023(3) 0.007(3) 0.014(3) 0.006(3)
c52 0.042(4) 0.051(5) 0.024(3) 0.011(3) 0.013(3) 0.003(3)
c51 0.053(5) 0.052(5) 0.026(4) 0.017(4) 0.009(3) 0.001(3)
c50 0.036(4) 0.031(4) 0.031(4) 0.006(3) 0.009(3) -0.002(3)
c49 0.021(3) 0.033(4) 0.023(3) 0.006(3) 0.004(3) 0.003(3)
c36 0.017(3) 0.051(4) 0.021(3) 0.009(3) 0.003(3) 0.004(3)
c37 0.026(4) 0.066(5) 0.025(3) 0.019(4) 0.003(3) 0.008(3)
c38 0.047(5) 0.067(6) 0.038(4) 0.035(4) 0.010(4) 0.012(4)
c40 0.022(3) 0.043(4) 0.020(3) 0.013(3) 0.007(3) 0.009(3)
c41 0.026(3) 0.032(4) 0.035(4) 0.010(3) 0.007(3) 0.013(3)
c42 0.017(3) 0.033(4) 0.033(4) 0.000(3) 0.007(3) 0.007(3)
c43 0.025(3) 0.026(3) 0.038(4) 0.002(3) 0.006(3) 0.002(3)
c48 0.040(4) 0.074(6) 0.033(4) -0.012(4) -0.004(3) 0.010(4)
c47 0.052(5) 0.103(8) 0.034(5) -0.019(5) 0.004(4) -0.014(5)
c46 0.049(5) 0.044(5) 0.076(7) -0.008(4) 0.021(5) -0.012(5)
c45 0.043(5) 0.041(5) 0.089(7) 0.001(4) 0.010(5) 0.009(5)
c44 0.039(4) 0.040(4) 0.053(5) 0.001(3) 0.008(4) 0.012(4)
c39 0.044(4) 0.044(4) 0.032(4) 0.027(3) 0.014(3) 0.014(3)
Co01 0.0163(4) 0.0281(5) 0.0207(4) 0.0048(3) 0.0055(3) 0.0050(3)
Co02 0.0164(4) 0.0217(5) 0.0199(4) 0.0047(3) 0.0061(3) 0.0055(3)
N4 0.020(3) 0.034(3) 0.017(2) 0.007(2) 0.006(2) 0.006(2)
N3 0.019(2) 0.023(3) 0.018(2) 0.004(2) 0.007(2) 0.002(2)
N2 0.019(2) 0.024(3) 0.021(3) 0.006(2) 0.004(2) 0.004(2)
N1 0.021(3) 0.026(3) 0.027(3) 0.007(2) 0.007(2) 0.010(2)
N8 0.019(3) 0.035(3) 0.026(3) 0.007(2) 0.003(2) 0.008(2)
N7 0.016(2) 0.033(3) 0.026(3) 0.003(2) 0.003(2) 0.007(2)
N6 0.024(3) 0.023(3) 0.021(3) 0.008(2) 0.007(2) 0.008(2)
N5 0.021(3) 0.029(3) 0.017(2) 0.004(2) 0.004(2) 0.003(2)
Cl1b 0.027(4) 0.034(3) 0.060(4) 0.010(3) 0.023(3) 0.018(3)
Cl1c 0.095(2) 0.0664(17) 0.0742(18) -0.0089(15) 0.0057(15) 0.0062(14)
O1 0.028(2) 0.035(2) 0.019(2) 0.0090(19) 0.0067(18) 0.0015(18)
O3 0.027(2) 0.035(3) 0.024(2) 0.0043(19) 0.0107(19) 0.0081(19)
O2 0.016(2) 0.033(2) 0.028(2) 0.0053(18) 0.0030(18) 0.0062(19)
O4 0.024(2) 0.030(2) 0.027(2) 0.0117(18) 0.0060(18) 0.0099(19)
Cl1a 0.014(3) 0.050(4) 0.043(3) 0.005(2) 0.010(3) 0.007(3)
O4c 0.171(9) 0.069(5) 0.104(6) 0.045(6) 0.037(6) -0.002(5)
O2c 0.178(10) 0.070(5) 0.089(6) -0.021(6) 0.003(6) 0.024(5)
O1c 0.32(2) 0.260(17) 0.098(8) 0.149(16) 0.003(10) 0.089(10)
O3c 0.075(7) 0.40(3) 0.250(17) -0.031(11) 0.061(9) -0.153(18)

loop_
_atom_type_symbol
_atom_type_scat_dispersion_real
_atom_type_scat_dispersion_imag
_atom_type_scat_Cromer_Mann_a1
_atom_type_scat_Cromer_Mann_a2
_atom_type_scat_Cromer_Mann_a3
_atom_type_scat_Cromer_Mann_a4
_atom_type_scat_Cromer_Mann_b1
_atom_type_scat_Cromer_Mann_b2
_atom_type_scat_Cromer_Mann_b3
_atom_type_scat_Cromer_Mann_b4
_atom_type_scat_Cromer_Mann_c
_atom_type_scat_source
_atom_type_scat_dispersion_source
C 0.00347 0.00161 2.31000 1.02000 1.58860 0.86500 20.84390 10.20750 0.56870 51.65120 0.215599998832 'International Tables Volume C Table 6.1.1.4 (pp. 500-502)' 'Henke, Gullikson and Davis, At. Data and Nucl. Data Tables, 1993, 54, 2'
Co 0.35655 0.96576 12.28410 7.34090 4.00340 2.34880 4.27910 0.27840 13.53590 71.16920 1.01180005074 'International Tables Volume C Table 6.1.1.4 (pp. 500-502)' 'Henke, Gullikson and Davis, At. Data and Nucl. Data Tables, 1993, 54, 2'
Cl 0.14873 0.16029 11.46040 7.19640 6.25560 1.64550 0.01040 1.16620 18.51940 47.77840 -9.55739974976 'International Tables Volume C Table 6.1.1.4 (pp. 500-502)' 'Henke, Gullikson and Davis, At. Data and Nucl. Data Tables, 1993, 54, 2'
H 0.00000 0.00000 0.49300 0.32291 0.14019 0.04081 10.51090 26.12570 3.14236 57.79970 0.0030380000826 'International Tables Volume C Table 6.1.1.4 (pp. 500-502)' 'Henke, Gullikson and Davis, At. Data and Nucl. Data Tables, 1993, 54, 2'
O 0.01158 0.00611 3.04850 2.28680 1.54630 0.86700 13.27710 5.70110 0.32390 32.90890 0.250800013542 'International Tables Volume C Table 6.1.1.4 (pp. 500-502)' 'Henke, Gullikson and Davis, At. Data and Nucl. Data Tables, 1993, 54, 2'
N 0.00653 0.00323 12.21260 3.13220 2.01250 1.16630 0.00570 9.89330 28.99750 0.58260 -11.5290002823 'International Tables Volume C Table 6.1.1.4 (pp. 500-502)' 'Henke, Gullikson and Davis, At. Data and Nucl. Data Tables, 1993, 54, 2'

loop_
_geom_angle_atom_site_label_1
_geom_angle_atom_site_label_2
_geom_angle_atom_site_label_3
_geom_angle
c31 c32 H32 118(4)
N4 c32 H32 120(4)
N4 c32 c31 121.8(6)
H31 c31 c32 119.8(4)
c30 c31 c32 120.4(6)
c30 c31 H31 119.8(4)
H30 c30 c31 120.3(4)
c29 c30 c31 119.3(6)
c29 c30 H30 120.3(4)
H29 c29 c30 120.9(4)
c28 c29 c30 118.1(7)
c28 c29 H29 120.9(4)
c27 c28 c29 122.9(6)
N4 c28 c29 122.4(6)
N4 c28 c27 114.5(5)
H27a c27 c28 109.2(3)
H27b c27 c28 109.2(3)
H27b c27 H27a 107.9
N3 c27 c28 111.9(5)
N3 c27 H27a 109.2(3)
N3 c27 H27b 109.2(3)
H20b c20 H20a 107.3
c21 c20 H20a 108.1(3)
c21 c20 H20b 108.1(3)
N3 c20 H20a 108.1(3)
N3 c20 H20b 108.1(3)
N3 c20 c21 116.6(5)
c22 c21 c20 123.5(7)
c26 c21 c20 119.1(7)
c26 c21 c22 117.3(7)
H22 c22 c21 119.4(5)
c23 c22 c21 121.1(9)
c23 c22 H22 119.4(7)
H23 c23 c22 119.6(7)
c24 c23 c22 120.8(11)
c24 c23 H23 119.6(8)
H24 c24 c23 120.3(8)
c25 c24 c23 119.4(10)
c25 c24 H24 120.3(7)
H25 c25 c24 120.0(7)
c26 c25 c24 120.0(10)
c26 c25 H25 120.0(7)
c25 c26 c21 121.4(9)
H26 c26 c21 119.3(5)
H26 c26 c25 119.3(7)
c18 c19 H19 107.1(3)
c14 c19 H19 107.1(3)
c14 c19 c18 110.2(5)
N3 c19 H19 107.1(3)
N3 c19 c18 115.3(5)
N3 c19 c14 109.8(5)
H18a c18 c19 109.6(3)
H18b c18 c19 109.6(3)
H18b c18 H18a 108.1
c17 c18 c19 110.1(6)
c17 c18 H18a 109.6(4)
c17 c18 H18b 109.6(4)
H17a c17 c18 109.6(4)
H17b c17 c18 109.6(4)
H17b c17 H17a 108.1
c16 c17 c18 110.4(5)
c16 c17 H17a 109.6(4)
c16 c17 H17b 109.6(4)
H16a c16 c17 109.5(4)
H16b c16 c17 109.5(4)
H16b c16 H16a 108.1
c15 c16 c17 110.8(6)
c15 c16 H16a 109.5(4)
c15 c16 H16b 109.5(3)
H15a c15 c16 109.7(4)
H15b c15 c16 109.7(4)
H15b c15 H15a 108.2
c14 c15 c16 109.9(5)
c14 c15 H15a 109.7(3)
c14 c15 H15b 109.7(3)
c15 c14 c19 109.8(5)
H14 c14 c19 106.7(3)
H14 c14 c15 106.7(3)
N2 c14 c19 109.9(5)
N2 c14 c15 116.5(5)
N2 c14 H14 106.7(3)
H7b c7 H7a 107.4
c8 c7 H7a 108.4(4)
c8 c7 H7b 108.4(4)
N2 c7 H7a 108.4(3)
N2 c7 H7b 108.4(3)
N2 c7 c8 115.6(5)
c13 c8 c7 121.0(6)
c9 c8 c7 120.0(6)
c9 c8 c13 119.0(6)
H13 c13 c8 120.3(4)
c12 c13 c8 119.4(7)
c12 c13 H13 120.3(5)
H12 c12 c13 119.2(5)
c11 c12 c13 121.6(7)
c11 c12 H12 119.2(5)
H11 c11 c12 120.2(5)
c10 c11 c12 119.6(7)
c10 c11 H11 120.2(5)
H10 c10 c11 120.2(5)
c9 c10 c11 119.7(7)
c9 c10 H10 120.2(5)
c10 c9 c8 120.7(7)
H9 c9 c8 119.7(4)
H9 c9 c10 119.7(5)
H6b c6 H6a 108.6
c5 c6 H6a 110.3(3)
c5 c6 H6b 110.3(3)
N2 c6 H6a 110.3(3)
N2 c6 H6b 110.3(3)
N2 c6 c5 107.0(5)
c4 c5 c6 124.7(6)
N1 c5 c6 114.2(5)
N1 c5 c4 121.1(6)
H4 c4 c5 120.5(4)
c3 c4 c5 118.9(6)
c3 c4 H4 120.5(4)
H3 c3 c4 120.4(4)
c2 c3 c4 119.1(6)
c2 c3 H3 120.4(4)
H2 c2 c3 120.3(4)
c1 c2 c3 119.5(6)
c1 c2 H2 120.3(4)
H1 c1 c2 119.1(4)
N1 c1 c2 121.8(6)
N1 c1 H1 119.1(4)
c66 c67 H67 119.0(4)
N8 c67 H67 119.0(4)
N8 c67 c66 122.0(6)
H66 c66 c67 120.3(4)
c65 c66 c67 119.3(6)
c65 c66 H66 120.3(4)
H65 c65 c66 120.7(4)
c64 c65 c66 118.6(6)
c64 c65 H65 120.7(4)
H64 c64 c65 119.9(4)
c63 c64 c65 120.1(6)
c63 c64 H64 119.9(4)
c62 c63 c64 125.6(6)
N8 c63 c64 120.7(6)
N8 c63 c62 113.7(6)
H62a c62 c63 110.1(3)
H62b c62 c63 110.1(4)
H62b c62 H62a 108.4
N7 c62 c63 108.2(5)
N7 c62 H62a 110.1(3)
N7 c62 H62b 110.1(3)
H55b c55 H55a 107.6
c56 c55 H55a 108.6(4)
c56 c55 H55b 108.6(4)
N7 c55 H55a 108.6(3)
N7 c55 H55b 108.6(3)
N7 c55 c56 114.7(5)
c61 c56 c55 118.8(6)
c57 c56 c55 122.6(6)
c57 c56 c61 118.5(7)
H61 c61 c56 120.0(4)
c60 c61 c56 120.0(7)
c60 c61 H61 120.0(4)
H60 c60 c61 119.8(5)
c59 c60 c61 120.3(7)
c59 c60 H60 119.8(5)
H59 c59 c60 119.8(5)
c58 c59 c60 120.4(8)
c58 c59 H59 119.8(5)
H58 c58 c59 119.9(5)
c57 c58 c59 120.3(7)
c57 c58 H58 119.9(4)
c58 c57 c56 120.4(7)
H57 c57 c56 119.8(4)
H57 c57 c58 119.8(4)
c53 c54 H54 106.8(3)
c49 c54 H54 106.8(3)
c49 c54 c53 110.4(5)
N7 c54 H54 106.8(3)
N7 c54 c53 116.1(5)
N7 c54 c49 109.3(5)
H53a c53 c54 109.8(3)
H53b c53 c54 109.8(3)
H53b c53 H53a 108.3
c52 c53 c54 109.3(6)
c52 c53 H53a 109.8(4)
c52 c53 H53b 109.8(4)
H52a c52 c53 109.3(4)
H52b c52 c53 109.3(4)
H52b c52 H52a 107.9
c51 c52 c53 111.7(6)
c51 c52 H52a 109.3(4)
c51 c52 H52b 109.3(4)
H51a c51 c52 109.4(4)
H51b c51 c52 109.4(4)
H51b c51 H51a 108.0
c50 c51 c52 111.2(6)
c50 c51 H51a 109.4(4)
c50 c51 H51b 109.4(4)
H50a c50 c51 109.9(4)
H50b c50 c51 109.9(4)
H50b c50 H50a 108.3
c49 c50 c51 109.1(6)
c49 c50 H50a 109.9(3)
c49 c50 H50b 109.9(3)
c50 c49 c54 109.6(5)
H49 c49 c54 107.2(3)
H49 c49 c50 107.2(3)
N6 c49 c54 110.3(5)
N6 c49 c50 115.1(5)
N6 c49 H49 107.2(3)
N5 c36 c37 122.2(7)
H36 c36 c37 118.9(4)
H36 c36 N5 118.9(4)
H37 c37 c36 120.4(4)
c38 c37 c36 119.3(7)
c38 c37 H37 120.4(4)
H38 c38 c37 120.0(4)
c39 c38 c37 119.9(7)
c39 c38 H38 120.0(5)
c39 c40 c41 123.4(6)
N5 c40 c41 114.1(5)
N5 c40 c39 122.3(6)
H41a c41 c40 109.4(3)
H41b c41 c40 109.4(4)
H41b c41 H41a 108.0
N6 c41 c40 111.1(5)
N6 c41 H41a 109.4(3)
N6 c41 H41b 109.4(3)
H42b c42 H42a 107.4
c43 c42 H42a 108.3(4)
c43 c42 H42b 108.3(4)
N6 c42 H42a 108.3(3)
N6 c42 H42b 108.3(3)
N6 c42 c43 116.0(5)
c48 c43 c42 120.9(6)
c44 c43 c42 120.7(6)
c44 c43 c48 118.3(7)
H48 c48 c43 120.5(5)
c47 c48 c43 118.9(8)
c47 c48 H48 120.5(6)
H47 c47 c48 119.6(6)
c46 c47 c48 120.8(8)
c46 c47 H47 119.6(5)
H46 c46 c47 119.4(5)
c45 c46 c47 121.2(8)
c45 c46 H46 119.4(6)
H45 c45 c46 120.4(5)
c44 c45 c46 119.2(9)
c44 c45 H45 120.4(6)
c45 c44 c43 121.4(8)
H44 c44 c43 119.3(4)
H44 c44 c45 119.3(6)
c40 c39 c38 118.5(7)
H39 c39 c38 120.7(5)
H39 c39 c40 120.7(4)
N7 Co01 N8 84.2(2)
N6 Co01 N8 171.3(2)
N6 Co01 N7 87.7(2)
N5 Co01 N8 93.8(2)
N5 Co01 N7 98.0(2)
N5 Co01 N6 84.2(2)
O3 Co01 N8 95.4(2)
O3 Co01 N7 157.4(2)
O3 Co01 N6 93.28(19)
O3 Co01 N5 104.5(2)
O4 Co01 N8 90.8(2)
O4 Co01 N7 112.08(19)
O4 Co01 N6 95.17(19)
O4 Co01 N5 149.84(19)
O4 Co01 O3 45.32(18)
N3 Co02 N4 84.5(2)
N2 Co02 N4 98.13(19)
N2 Co02 N3 88.11(19)
N1 Co02 N4 93.4(2)
N1 Co02 N3 171.3(2)
N1 Co02 N2 83.8(2)
O1 Co02 N4 104.92(19)
O1 Co02 N3 93.36(19)
O1 Co02 N2 156.94(19)
O1 Co02 N1 95.4(2)
O2 Co02 N4 150.72(19)
O2 Co02 N3 95.33(19)
O2 Co02 N2 111.14(19)
O2 Co02 N1 90.7(2)
O2 Co02 O1 45.80(18)
c28 N4 c32 117.9(5)
Co02 N4 c32 129.4(4)
Co02 N4 c28 112.4(4)
c20 N3 c27 109.8(5)
c19 N3 c27 113.8(4)
c19 N3 c20 110.0(4)
Co02 N3 c27 103.2(3)
Co02 N3 c20 112.3(4)
Co02 N3 c19 107.6(3)
c7 N2 c14 111.3(5)
c6 N2 c14 111.4(5)
c6 N2 c7 111.6(5)
Co02 N2 c14 103.8(3)
Co02 N2 c7 111.3(4)
Co02 N2 c6 107.2(3)
c1 N1 c5 119.5(5)
Co02 N1 c5 114.9(4)
Co02 N1 c1 125.3(4)
c63 N8 c67 119.1(6)
Co01 N8 c67 125.4(4)
Co01 N8 c63 115.1(4)
c55 N7 c62 111.1(5)
c54 N7 c62 112.1(5)
c54 N7 c55 110.8(5)
Co01 N7 c62 107.0(4)
Co01 N7 c55 111.5(4)
Co01 N7 c54 104.0(4)
c41 N6 c49 114.4(5)
c42 N6 c49 110.0(4)
c42 N6 c41 109.2(5)
Co01 N6 c49 107.9(3)
Co01 N6 c41 102.6(4)
Co01 N6 c42 112.8(4)
c40 N5 c36 117.7(5)
Co01 N5 c36 129.2(5)
Co01 N5 c40 112.8(4)
O3b Cl1b O1b 109.0(10)
O2b Cl1b O1b 110.0(10)
O2b Cl1b O3b 108.3(10)
O4b Cl1b O1b 115.7(13)
O4b Cl1b O3b 108.1(10)
O4b Cl1b O2b 105.6(10)
O2c Cl1c O4c 108.1(6)
O1c Cl1c O4c 111.8(8)
O1c Cl1c O2c 111.9(9)
O3c Cl1c O4c 110.9(7)
O3c Cl1c O2c 102.2(12)
O3c Cl1c O1c 111.4(12)
O2 O1 Co02 67.4(2)
O4 O3 Co01 66.9(2)
O1 O2 Co02 66.8(2)
O3 O4 Co01 67.8(2)
O1a Cl1a O4a 106.0(9)
O2a Cl1a O4a 110.5(10)
O2a Cl1a O1a 107.4(10)
O3a Cl1a O4a 117.4(11)
O3a Cl1a O1a 100.2(12)
O3a Cl1a O2a 114.0(11)

loop_
_geom_bond_atom_site_label_1
_geom_bond_atom_site_label_2
_geom_bond_distance
c32 H32 1.04(7)
c32 c31 1.376(9)
c32 N4 1.354(8)
c31 H31 0.9300
c31 c30 1.356(10)
c30 H30 0.9300
c30 c29 1.396(10)
c29 H29 0.9300
c29 c28 1.388(9)
c28 c27 1.479(9)
c28 N4 1.358(8)
c27 H27a 0.9700
c27 H27b 0.9700
c27 N3 1.481(7)
c20 H20a 0.9700
c20 H20b 0.9700
c20 c21 1.524(9)
c20 N3 1.500(7)
c21 c22 1.387(11)
c21 c26 1.369(10)
c22 H22 0.9300
c22 c23 1.366(15)
c23 H23 0.9300
c23 c24 1.370(19)
c24 H24 0.9300
c24 c25 1.353(18)
c25 H25 0.9300
c25 c26 1.394(13)
c26 H26 0.9300
c19 H19 0.9800
c19 c18 1.518(8)
c19 c14 1.531(8)
c19 N3 1.537(8)
c18 H18a 0.9700
c18 H18b 0.9700
c18 c17 1.529(9)
c17 H17a 0.9700
c17 H17b 0.9700
c17 c16 1.516(10)
c16 H16a 0.9700
c16 H16b 0.9700
c16 c15 1.513(9)
c15 H15a 0.9700
c15 H15b 0.9700
c15 c14 1.549(8)
c14 H14 0.9800
c14 N2 1.500(8)
c7 H7a 0.9700
c7 H7b 0.9700
c7 c8 1.500(10)
c7 N2 1.533(8)
c8 c13 1.406(10)
c8 c9 1.391(10)
c13 H13 0.9300
c13 c12 1.375(10)
c12 H12 0.9300
c12 c11 1.370(11)
c11 H11 0.9300
c11 c10 1.392(12)
c10 H10 0.9300
c10 c9 1.384(11)
c9 H9 0.9300
c6 H6a 0.9700
c6 H6b 0.9700
c6 c5 1.503(9)
c6 N2 1.492(8)
c5 c4 1.388(9)
c5 N1 1.357(8)
c4 H4 0.9300
c4 c3 1.391(10)
c3 H3 0.9300
c3 c2 1.375(10)
c2 H2 0.9300
c2 c1 1.381(9)
c1 H1 0.9300
c1 N1 1.335(8)
c67 H67 0.9300
c67 c66 1.363(9)
c67 N8 1.348(8)
c66 H66 0.9300
c66 c65 1.389(10)
c65 H65 0.9300
c65 c64 1.378(10)
c64 H64 0.9300
c64 c63 1.374(9)
c63 c62 1.498(9)
c63 N8 1.359(8)
c62 H62a 0.9700
c62 H62b 0.9700
c62 N7 1.488(8)
c55 H55a 0.9700
c55 H55b 0.9700
c55 c56 1.500(10)
c55 N7 1.539(8)
c56 c61 1.404(9)
c56 c57 1.379(10)
c61 H61 0.9300
c61 c60 1.389(11)
c60 H60 0.9300
c60 c59 1.357(12)
c59 H59 0.9300
c59 c58 1.372(11)
c58 H58 0.9300
c58 c57 1.387(11)
c57 H57 0.9300
c54 H54 0.9800
c54 c53 1.550(8)
c54 c49 1.533(8)
c54 N7 1.504(8)
c53 H53a 0.9700
c53 H53b 0.9700
c53 c52 1.522(10)
c52 H52a 0.9700
c52 H52b 0.9700
c52 c51 1.515(11)
c51 H51a 0.9700
c51 H51b 0.9700
c51 c50 1.535(10)
c50 H50a 0.9700
c50 H50b 0.9700
c50 c49 1.527(9)
c49 H49 0.9800
c49 N6 1.533(8)
c36 c37 1.359(10)
c36 N5 1.365(8)
c36 H36 0.9300
c37 H37 0.9300
c37 c38 1.372(11)
c38 H38 0.9300
c38 c39 1.364(11)
c40 c41 1.503(9)
c40 c39 1.388(9)
c40 N5 1.340(8)
c41 H41a 0.9700
c41 H41b 0.9700
c41 N6 1.483(8)
c42 H42a 0.9700
c42 H42b 0.9700
c42 c43 1.511(9)
c42 N6 1.508(8)
c43 c48 1.389(10)
c43 c44 1.377(10)
c48 H48 0.9300
c48 c47 1.399(13)
c47 H47 0.9300
c47 c46 1.349(14)
c46 H46 0.9300
c46 c45 1.343(13)
c45 H45 0.9300
c45 c44 1.388(11)
c44 H44 0.9300
c39 H39 0.9300
Co01 N8 1.910(5)
Co01 N7 1.982(5)
Co01 N6 2.016(5)
Co01 N5 1.965(5)
Co01 O3 1.864(4)
Co01 O4 1.851(4)
Co02 N4 1.960(5)
Co02 N3 2.017(5)
Co02 N2 1.982(5)
Co02 N1 1.911(5)
Co02 O1 1.858(4)
Co02 O2 1.865(4)
Cl1b O1b 1.445(10)
Cl1b O3b 1.451(10)
Cl1b O2b 1.448(10)
Cl1b O4b 1.449(10)
Cl1c O4c 1.412(8)
Cl1c O2c 1.339(8)
Cl1c O1c 1.354(11)
Cl1c O3c 1.452(12)
O1 O2 1.449(6)
O3 O4 1.431(6)
O4a Cl1a 1.409(10)
O1a Cl1a 1.434(10)
Cl1a O2a 1.426(10)
Cl1a O3a 1.411(10)

loop_
_restr_equal_distance_atom_site_label_1
_restr_equal_distance_atom_site_label_2
_restr_equal_distance_site_symmetry_2
_restr_equal_distance_class_id
Cl1b O1b 1 2
Cl1b O3b 1 2
Cl1b O2b 1 2
Cl1b O4b 1 2
O1b O3b 1 1
O1b O2b 1 1
O4a O1a 1 3
O4a O2a 1 3
O4a O3a 1 3
O1a O2a 1 3
Cl1a O4a 1 4
Cl1a O1a 1 4
Cl1a O2a 1 4
Cl1a O3a 1 4
O2a O3a 1 3
O3b O2b 1 1
O3b O4b 1 1
O2b O4b 1 1

loop_
_restr_equal_distance_class_class_id
_restr_equal_distance_class_target_weight_param
_restr_equal_distance_class_average
_restr_equal_distance_class_esd
_restr_equal_distance_class_diff_max
1 0.0200 2.3461 0.0209 0.0386
2 0.0100 1.4482 0.0021 0.0033
3 0.0200 2.3390 0.0498 0.0707
4 0.0100 1.4201 0.0106 0.0143
